data_4111453
loop_
_publ_author_name
'Jian-Ming L\"u'
'Sergiy V. Rosokha'
'Sergey V. Lindeman'
'Ivan S. Neretin'
'Jay K. Kochi'

_publ_section_title
;
 "Separated" versus "Contact" Ion-Pair Structures in Solution from Their
 Crystalline States: Dynamic Effects on Dinitrobenzenide as a
 Mixed-Valence Anion
;
_journal_name_full 'Journal of the American Chemical Society'
_journal_page_first 1797
_journal_page_last 1809
_journal_paper_doi 10.1021/ja043998x
_journal_volume 127
_journal_year 2005
_chemical_formula_moiety 'C6 H4 N2 O4, C18 H36 K N2 O6'
_chemical_formula_sum 'C24 H40 K N4 O10'
_chemical_formula_weight 583.70
_chemical_name_common 'CryptK * DNB'
_chemical_name_systematic
; 
 Potassium(cryptand) dinitrobenzene
;
_space_group_IT_number 14
_symmetry_cell_setting monoclinic
_symmetry_space_group_name_Hall '-P 2ybc'
_symmetry_space_group_name_H-M 'P 1 21/c 1'
_atom_sites_solution_hydrogens geom
_atom_sites_solution_primary direct
_atom_sites_solution_secondary difmap
_audit_creation_method SHELXL
_cell_angle_alpha 90.00
_cell_angle_beta 107.0360(10)
_cell_angle_gamma 90.00
_cell_formula_units_Z 4
_cell_length_a 18.2320(9)
_cell_length_b 11.6937(6)
_cell_length_c 13.9494(7)
_cell_measurement_reflns_used 224
_cell_measurement_temperature 123(2)
_cell_measurement_theta_max 20.90
_cell_measurement_theta_min 4.56
_cell_volume 2843.5(2)
_computing_cell_refinement 'SAINT V6.28 (BrukerAXS, 1997-2001)'
_computing_data_collection 'SMART V5.625 (BrukerAXS, 1997-2001)'
_computing_data_reduction 'SAINT & SADABS V2.06 (Sheldrick, 2000)'
_computing_molecular_graphics 'XP V5.06 (BrukerAXS, 1997-99)'
_computing_publication_material 'SHELXL-93, XCIF V5.05 (BrukerAXS, 1997-99)'
_computing_structure_refinement 'SHELXTL v. 6.12 (Sheldrick, 2001)'
_computing_structure_solution 'SHELXTL v. 6.12 (Sheldrick, 2001)'
_diffrn_ambient_temperature 123(2)
_diffrn_measured_fraction_theta_full 0.998
_diffrn_measured_fraction_theta_max 0.939
_diffrn_measurement_device 'Siemens SMART'
_diffrn_measurement_method
;
\w-scan, frame range 0.3 deg, hemisphere
;
_diffrn_radiation_monochromator graphite
_diffrn_radiation_source 'fine-focus sealed tube'
_diffrn_radiation_type MoK\a
_diffrn_radiation_wavelength 0.71073
_diffrn_reflns_av_R_equivalents 0.0000
_diffrn_reflns_av_sigmaI/netI 0.0203
_diffrn_reflns_limit_h_max 25
_diffrn_reflns_limit_h_min -26
_diffrn_reflns_limit_k_max 16
_diffrn_reflns_limit_k_min 0
_diffrn_reflns_limit_l_max 20
_diffrn_reflns_limit_l_min 0
_diffrn_reflns_number 9251
_diffrn_reflns_theta_full 30.00
_diffrn_reflns_theta_max 31.95
_diffrn_reflns_theta_min 1.17
_diffrn_standards_decay_% 0
_diffrn_standards_interval_count 0
_diffrn_standards_interval_time 0
_diffrn_standards_number none
_exptl_absorpt_coefficient_mu 0.247
_exptl_absorpt_correction_T_max 1.000
_exptl_absorpt_correction_T_min 0.853
_exptl_absorpt_correction_type multi-scan
_exptl_absorpt_process_details 'Semi-empirical (SADABS procedure)'
_exptl_crystal_colour brown
_exptl_crystal_density_diffrn 1.363
_exptl_crystal_description needle
_exptl_crystal_F_000 1244
_exptl_crystal_size_max 0.3
_exptl_crystal_size_mid 0.1
_exptl_crystal_size_min 0.1
_refine_diff_density_max 0.502
_refine_diff_density_min -0.209
_refine_diff_density_rms 0.062
_refine_ls_extinction_method none
_refine_ls_goodness_of_fit_all 1.025
_refine_ls_goodness_of_fit_ref 1.044
_refine_ls_hydrogen_treatment mixed
_refine_ls_matrix_type full
_refine_ls_number_parameters 512
_refine_ls_number_reflns 9238
_refine_ls_number_restraints 0
_refine_ls_restrained_S_all 1.053
_refine_ls_restrained_S_obs 1.044
_refine_ls_R_factor_all 0.0452
_refine_ls_R_factor_gt 0.0386
_refine_ls_shift/esd_mean 0.002
_refine_ls_shift/su_max -0.038
_refine_ls_structure_factor_coef Fsqd
_refine_ls_weighting_details 'calc w=1/[\s^2^(Fo^2^)+(0.0616P)^2^+0.4462P] where P=(Fo^2^+2Fc^2^)/3'
_refine_ls_weighting_scheme calc
_refine_ls_wR_factor_all 0.1054
_refine_ls_wR_factor_ref 0.0970
_reflns_number_gt 8015
_reflns_number_total 9251
_reflns_threshold_expression >2sigma(I)
_cod_data_source_file ja043998xsi20041001_031023.cif
_cod_data_source_block mil-ysx
_cod_database_code 4111453

loop_
_symmetry_equiv_pos_as_xyz
'x, y, z'
'-x, y+1/2, -z+1/2'
'-x, -y, -z'
'x, -y-1/2, z-1/2'

loop_
_atom_site_aniso_label
_atom_site_aniso_U_11
_atom_site_aniso_U_22
_atom_site_aniso_U_33
_atom_site_aniso_U_23
_atom_site_aniso_U_13
_atom_site_aniso_U_12
K1 0.02027(9) 0.02223(9) 0.02043(9) 0.00129(6) 0.00702(6) 0.00249(6)
O1 0.0361(4) 0.0241(3) 0.0295(3) 0.0003(3) 0.0041(3) -0.0052(3)
O2 0.0419(4) 0.0408(4) 0.0246(3) 0.0007(3) 0.0145(3) 0.0125(3)
O3 0.0219(3) 0.0215(3) 0.0263(3) 0.0032(2) 0.0066(2) 0.0023(2)
O4 0.0236(3) 0.0337(4) 0.0209(3) 0.0033(3) 0.0083(2) -0.0002(3)
O5 0.0226(3) 0.0212(3) 0.0369(4) 0.0071(3) 0.0133(3) 0.0043(2)
O6 0.0218(3) 0.0226(3) 0.0300(3) -0.0003(2) 0.0093(2) 0.0025(2)
N1 0.0209(3) 0.0275(4) 0.0356(4) 0.0071(3) 0.0087(3) 0.0012(3)
N2 0.0241(4) 0.0297(4) 0.0344(4) 0.0085(3) 0.0139(3) 0.0079(3)
C1 0.0224(4) 0.0493(7) 0.0392(6) 0.0162(5) -0.0009(4) -0.0041(4)
C2 0.0418(6) 0.0449(6) 0.0274(5) 0.0038(4) 0.0000(4) -0.0209(5)
C3 0.0656(8) 0.0255(5) 0.0361(6) -0.0086(4) 0.0090(5) -0.0038(5)
C4 0.0627(8) 0.0370(6) 0.0261(5) -0.0070(4) 0.0145(5) 0.0103(5)
C5 0.0500(6) 0.0425(6) 0.0345(5) 0.0085(5) 0.0269(5) 0.0193(5)
C6 0.0342(5) 0.0388(6) 0.0410(6) 0.0089(5) 0.0210(4) 0.0173(4)
C7 0.0196(4) 0.0379(5) 0.0389(5) 0.0075(4) 0.0068(4) 0.0021(4)
C8 0.0222(4) 0.0338(5) 0.0324(5) 0.0082(4) 0.0065(3) 0.0075(4)
C9 0.0306(4) 0.0210(4) 0.0245(4) 0.0042(3) 0.0061(3) 0.0012(3)
C10 0.0314(4) 0.0264(4) 0.0203(4) 0.0034(3) 0.0078(3) -0.0024(3)
C11 0.0273(4) 0.0304(5) 0.0289(4) 0.0001(4) 0.0146(3) -0.0020(3)
C12 0.0220(4) 0.0296(5) 0.0342(5) 0.0033(4) 0.0112(3) -0.0028(3)
C13 0.0256(5) 0.0294(5) 0.0715(9) 0.0081(5) 0.0260(5) 0.0060(4)
C14 0.0237(4) 0.0289(5) 0.0734(9) 0.0149(5) 0.0186(5) 0.0090(4)
C15 0.0292(4) 0.0194(4) 0.0316(5) 0.0062(3) 0.0143(3) 0.0055(3)
C16 0.0295(4) 0.0186(4) 0.0292(4) 0.0005(3) 0.0132(3) 0.0007(3)
C17 0.0222(4) 0.0292(5) 0.0480(6) 0.0046(4) 0.0102(4) -0.0016(4)
C18 0.0273(5) 0.0352(5) 0.0540(7) 0.0137(5) 0.0224(5) 0.0064(4)
O1A 0.0352(4) 0.0455(4) 0.0234(3) 0.0035(3) 0.0109(3) 0.0019(3)
O2A 0.0233(3) 0.0539(5) 0.0305(4) 0.0066(3) 0.0082(3) 0.0002(3)
O3A 0.0276(4) 0.0759(7) 0.0411(5) -0.0111(4) 0.0150(3) -0.0143(4)
O4A 0.0366(4) 0.0536(5) 0.0261(3) -0.0028(3) 0.0124(3) -0.0070(4)
N1A 0.0248(4) 0.0316(4) 0.0242(4) 0.0066(3) 0.0076(3) 0.0037(3)
N2A 0.0266(4) 0.0375(5) 0.0289(4) 0.0001(3) 0.0110(3) -0.0031(3)
C1A 0.0233(4) 0.0231(4) 0.0233(4) 0.0059(3) 0.0090(3) 0.0040(3)
C2A 0.0257(4) 0.0246(4) 0.0245(4) 0.0058(3) 0.0127(3) 0.0043(3)
C3A 0.0239(4) 0.0266(4) 0.0283(4) 0.0049(3) 0.0137(3) 0.0020(3)
C4A 0.0233(4) 0.0232(4) 0.0252(4) 0.0038(3) 0.0096(3) 0.0018(3)
C5A 0.0257(4) 0.0235(4) 0.0238(4) 0.0048(3) 0.0121(3) 0.0032(3)
C6A 0.0230(4) 0.0242(4) 0.0265(4) 0.0063(3) 0.0117(3) 0.0040(3)

loop_
_atom_site_label
_atom_site_type_symbol
_atom_site_fract_x
_atom_site_fract_y
_atom_site_fract_z
_atom_site_U_iso_or_equiv
_atom_site_thermal_displace_type
_atom_site_occupancy
_atom_site_calc_flag
K1 K 0.256999(10) 0.72002(2) 0.365180(13) 0.02075(6) Uani 1 d
O1 O 0.15283(4) 0.63962(6) 0.18340(5) 0.0311(2) Uani 1 d
O2 O 0.31517(5) 0.61739(7) 0.22390(5) 0.0347(2) Uani 1 d
O3 O 0.36542(4) 0.63583(6) 0.54120(5) 0.02334(13) Uani 1 d
O4 O 0.20666(4) 0.58823(6) 0.50146(5) 0.02568(14) Uani 1 d
O5 O 0.17644(4) 0.92627(6) 0.37575(5) 0.02592(14) Uani 1 d
O6 O 0.32519(4) 0.93888(6) 0.34994(5) 0.02442(13) Uani 1 d
N1 N 0.09006(5) 0.70996(7) 0.34897(7) 0.0279(2) Uani 1 d
N2 N 0.42582(5) 0.73747(8) 0.38331(7) 0.0283(2) Uani 1 d
C1 C 0.04710(6) 0.69220(12) 0.24318(9) 0.0391(3) Uani 1 d
C2 C 0.08077(7) 0.60219(11) 0.19201(8) 0.0402(3) Uani 1 d
C3 C 0.18930(9) 0.55066(10) 0.14503(10) 0.0436(3) Uani 1 d
C4 C 0.26214(8) 0.59251(11) 0.12949(8) 0.0416(3) Uani 1 d
C5 C 0.38957(7) 0.64238(11) 0.21588(9) 0.0392(3) Uani 1 d
C6 C 0.44519(7) 0.64925(10) 0.31958(9) 0.0359(2) Uani 1 d
C7 C 0.46867(6) 0.71669(10) 0.48867(9) 0.0325(2) Uani 1 d
C8 C 0.44076(5) 0.61447(9) 0.53414(8) 0.0298(2) Uani 1 d
C9 C 0.33669(6) 0.53549(8) 0.57548(7) 0.0258(2) Uani 1 d
C10 C 0.26163(6) 0.56134(9) 0.59425(7) 0.0260(2) Uani 1 d
C11 C 0.13216(6) 0.60578(9) 0.51258(7) 0.0275(2) Uani 1 d
C12 C 0.07522(5) 0.61421(9) 0.40942(8) 0.0280(2) Uani 1 d
C13 C 0.06698(6) 0.81784(10) 0.38592(12) 0.0396(3) Uani 1 d
C14 C 0.09492(6) 0.92313(10) 0.34421(12) 0.0411(3) Uani 1 d
C15 C 0.20307(6) 1.02436(8) 0.33523(8) 0.0256(2) Uani 1 d
C16 C 0.28837(6) 1.03477(8) 0.37887(7) 0.0248(2) Uani 1 d
C17 C 0.40607(6) 0.94830(9) 0.39030(9) 0.0332(2) Uani 1 d
C18 C 0.44442(6) 0.85097(10) 0.35183(10) 0.0366(2) Uani 1 d
H1A H 0.0461(9) 0.7605(14) 0.2074(12) 0.046(4) Uiso 1 d
H1B H -0.0064(10) 0.6708(14) 0.2358(12) 0.052(4) Uiso 1 d
H2A H 0.0883(9) 0.5286(14) 0.2260(11) 0.044(4) Uiso 1 d
H2B H 0.0470(10) 0.5887(15) 0.1256(13) 0.058(5) Uiso 1 d
H3A H 0.1567(10) 0.5222(16) 0.0825(13) 0.058(5) Uiso 1 d
H3B H 0.2002(9) 0.4861(15) 0.1943(12) 0.051(4) Uiso 1 d
H4A H 0.2554(8) 0.6603(13) 0.0874(11) 0.037(4) Uiso 1 d
H4B H 0.2826(10) 0.5323(16) 0.0966(13) 0.059(5) Uiso 1 d
H5A H 0.3882(9) 0.7140(13) 0.1773(12) 0.047(4) Uiso 1 d
H5B H 0.4068(9) 0.5816(13) 0.1805(11) 0.043(4) Uiso 1 d
H6A H 0.4972(9) 0.6603(13) 0.3124(11) 0.043(4) Uiso 1 d
H6B H 0.4439(9) 0.5754(14) 0.3488(12) 0.047(4) Uiso 1 d
H7A H 0.4642(9) 0.7821(13) 0.5282(12) 0.040(4) Uiso 1 d
H7B H 0.5241(10) 0.7062(13) 0.4998(12) 0.046(4) Uiso 1 d
H8A H 0.4399(8) 0.5457(13) 0.4943(10) 0.038(4) Uiso 1 d
H8B H 0.4750(8) 0.6029(13) 0.5985(11) 0.038(4) Uiso 1 d
H9A H 0.3742(8) 0.5082(12) 0.6374(11) 0.037(4) Uiso 1 d
H9B H 0.3314(7) 0.4748(11) 0.5262(9) 0.027(3) Uiso 1 d
H10A H 0.2465(7) 0.4945(12) 0.6245(9) 0.030(3) Uiso 1 d
H10B H 0.2671(8) 0.6274(12) 0.6402(10) 0.034(3) Uiso 1 d
H11A H 0.1340(8) 0.6741(12) 0.5547(10) 0.034(3) Uiso 1 d
H11B H 0.1163(8) 0.5407(13) 0.5455(10) 0.036(3) Uiso 1 d
H12A H 0.0781(7) 0.5420(12) 0.3732(10) 0.030(3) Uiso 1 d
H12B H 0.0234(8) 0.6161(12) 0.4173(10) 0.036(3) Uiso 1 d
H13A H 0.0108(10) 0.8235(14) 0.3681(12) 0.051(4) Uiso 1 d
H13B H 0.0864(9) 0.8205(14) 0.4610(12) 0.050(4) Uiso 1 d
H14A H 0.0759(10) 0.9899(15) 0.3716(13) 0.060(5) Uiso 1 d
H14B H 0.0792(10) 0.9251(15) 0.2699(14) 0.056(5) Uiso 1 d
H15A H 0.1799(8) 1.0947(12) 0.3522(10) 0.035(3) Uiso 1 d
H15B H 0.1897(7) 1.0178(11) 0.2611(10) 0.029(3) Uiso 1 d
H16A H 0.3053(8) 1.1049(12) 0.3565(10) 0.037(3) Uiso 1 d
H16B H 0.3024(7) 1.0378(12) 0.4530(10) 0.032(3) Uiso 1 d
H17A H 0.4186(8) 0.9485(12) 0.4635(11) 0.035(3) Uiso 1 d
H17B H 0.4220(8) 1.0214(13) 0.3657(11) 0.042(4) Uiso 1 d
H18A H 0.4284(8) 0.8541(11) 0.2773(10) 0.032(3) Uiso 1 d
H18B H 0.5010(10) 0.8676(14) 0.3755(13) 0.054(4) Uiso 1 d
O1A O 0.87787(5) 0.83098(7) 1.14733(5) 0.0342(2) Uani 1 d
O2A O 0.95344(4) 0.83875(8) 1.05028(6) 0.0358(2) Uani 1 d
O3A O 0.58295(5) 0.65997(10) 0.74884(7) 0.0472(2) Uani 1 d
O4A O 0.65788(5) 0.66792(8) 0.65099(6) 0.0381(2) Uani 1 d
N1A N 0.88893(5) 0.81972(8) 1.06288(6) 0.0268(2) Uani 1 d
N2A N 0.64703(5) 0.68059(8) 0.73557(7) 0.0304(2) Uani 1 d
C1A C 0.82767(5) 0.78588(8) 0.98004(7) 0.0227(2) Uani 1 d
C2A C 0.75417(5) 0.77016(8) 0.99170(7) 0.0238(2) Uani 1 d
C3A C 0.69478(5) 0.73637(8) 0.91092(7) 0.0249(2) Uani 1 d
C4A C 0.70759(5) 0.71805(8) 0.81710(7) 0.0234(2) Uani 1 d
C5A C 0.78087(5) 0.73566(8) 0.80542(7) 0.0233(2) Uani 1 d
C6A C 0.84045(5) 0.76922(8) 0.88614(7) 0.0236(2) Uani 1 d
H2 H 0.7458(8) 0.7852(11) 1.0541(10) 0.030(3) Uiso 1 d
H3 H 0.6444(8) 0.7253(11) 0.9177(10) 0.033(3) Uiso 1 d
H5 H 0.7889(8) 0.7210(11) 0.7403(10) 0.031(3) Uiso 1 d
H6 H 0.8907(8) 0.7793(11) 0.8797(9) 0.027(3) Uiso 1 d

loop_
_atom_type_symbol
_atom_type_description
_atom_type_scat_dispersion_real
_atom_type_scat_dispersion_imag
_atom_type_scat_source
C C 0.0033 0.0016 'International Tables Vol C Tables 4.2.6.8 and 6.1.1.4'
H H 0.0000 0.0000 'International Tables Vol C Tables 4.2.6.8 and 6.1.1.4'
N N 0.0061 0.0033 'International Tables Vol C Tables 4.2.6.8 and 6.1.1.4'
O O 0.0106 0.0060 'International Tables Vol C Tables 4.2.6.8 and 6.1.1.4'
K K 0.2009 0.2494 'International Tables Vol C Tables 4.2.6.8 and 6.1.1.4'

loop_
_geom_angle_atom_site_label_1
_geom_angle_atom_site_label_2
_geom_angle_atom_site_label_3
_geom_angle
O2 K1 O4 120.93(2)
O2 K1 O3 98.65(2)
O4 K1 O3 60.40(2)
O2 K1 O1 61.16(2)
O4 K1 O1 99.04(2)
O3 K1 O1 140.33(2)
O2 K1 O5 135.56(2)
O4 K1 O5 98.87(2)
O3 K1 O5 119.18(2)
O1 K1 O5 96.09(2)
O2 K1 O6 93.96(2)
O4 K1 O6 140.62(2)
O3 K1 O6 99.54(2)
O1 K1 O6 114.68(2)
O5 K1 O6 59.47(2)
O2 K1 N1 121.53(3)
O4 K1 N1 60.06(2)
O3 K1 N1 119.18(2)
O1 K1 N1 61.34(2)
O5 K1 N1 60.54(2)
O6 K1 N1 118.79(2)
O2 K1 N2 59.71(3)
O4 K1 N2 120.57(2)
O3 K1 N2 61.11(2)
O1 K1 N2 119.64(2)
O5 K1 N2 117.81(2)
O6 K1 N2 59.66(2)
N1 K1 N2 178.32(3)
C3 O1 C2 110.61(9)
C3 O1 K1 108.28(7)
C2 O1 K1 114.72(6)
C4 O2 C5 112.05(9)
C4 O2 K1 116.81(7)
C5 O2 K1 122.63(7)
C9 O3 C8 109.58(7)
C9 O3 K1 110.17(5)
C8 O3 K1 116.18(5)
C10 O4 C11 111.89(7)
C10 O4 K1 117.12(5)
C11 O4 K1 120.41(5)
C14 O5 C15 110.17(7)
C14 O5 K1 118.04(6)
C15 O5 K1 114.83(5)
C17 O6 C16 110.33(8)
C17 O6 K1 117.40(6)
C16 O6 K1 115.41(5)
C13 N1 C1 110.52(9)
C13 N1 C12 109.39(9)
C1 N1 C12 109.52(8)
C13 N1 K1 109.25(6)
C1 N1 K1 108.25(6)
C12 N1 K1 109.90(5)
C18 N2 C7 110.30(9)
C18 N2 C6 109.62(9)
C7 N2 C6 109.71(8)
C18 N2 K1 110.79(6)
C7 N2 K1 107.63(6)
C6 N2 K1 108.74(7)
N1 C1 C2 113.90(9)
N1 C1 H1A 109.6(10)
C2 C1 H1A 106.9(10)
N1 C1 H1B 111.3(10)
C2 C1 H1B 107.7(10)
H1A C1 H1B 107.2(14)
O1 C2 C1 109.94(9)
O1 C2 H2A 108.1(9)
C1 C2 H2A 114.1(9)
O1 C2 H2B 108.3(10)
C1 C2 H2B 109.7(10)
H2A C2 H2B 106.5(13)
O1 C3 C4 110.48(10)
O1 C3 H3A 111.3(11)
C4 C3 H3A 108.8(10)
O1 C3 H3B 108.3(9)
C4 C3 H3B 109.9(10)
H3A C3 H3B 107.9(14)
O2 C4 C3 109.08(10)
O2 C4 H4A 109.0(9)
C3 C4 H4A 113.3(9)
O2 C4 H4B 109.6(11)
C3 C4 H4B 108.2(11)
H4A C4 H4B 107.6(13)
O2 C5 C6 108.93(9)
O2 C5 H5A 110.0(9)
C6 C5 H5A 112.3(9)
O2 C5 H5B 110.4(9)
C6 C5 H5B 107.5(9)
H5A C5 H5B 107.6(13)
N2 C6 C5 113.87(8)
N2 C6 H6A 112.1(9)
C5 C6 H6A 107.8(9)
N2 C6 H6B 109.6(9)
C5 C6 H6B 105.5(9)
H6A C6 H6B 107.7(13)
N2 C7 C8 113.92(9)
N2 C7 H7A 109.4(9)
C8 C7 H7A 107.1(9)
N2 C7 H7B 113.6(9)
C8 C7 H7B 106.9(9)
H7A C7 H7B 105.3(13)
O3 C8 C7 109.88(8)
O3 C8 H8A 109.2(8)
C7 C8 H8A 111.4(8)
O3 C8 H8B 110.0(9)
C7 C8 H8B 107.7(9)
H8A C8 H8B 108.7(12)
O3 C9 C10 109.72(8)
O3 C9 H9A 109.4(8)
C10 C9 H9A 110.3(8)
O3 C9 H9B 109.5(7)
C10 C9 H9B 111.4(7)
H9A C9 H9B 106.4(11)
O4 C10 C9 108.80(7)
O4 C10 H10A 111.2(7)
C9 C10 H10A 107.8(8)
O4 C10 H10B 109.1(8)
C9 C10 H10B 110.3(8)
H10A C10 H10B 109.6(11)
O4 C11 C12 108.44(7)
O4 C11 H11A 108.3(8)
C12 C11 H11A 114.1(8)
O4 C11 H11B 111.2(8)
C12 C11 H11B 106.5(8)
H11A C11 H11B 108.3(11)
N1 C12 C11 113.85(8)
N1 C12 H12A 108.0(8)
C11 C12 H12A 107.8(8)
N1 C12 H12B 113.0(8)
C11 C12 H12B 108.0(8)
H12A C12 H12B 105.8(11)
N1 C13 C14 113.60(10)
N1 C13 H13A 110.7(10)
C14 C13 H13A 107.0(10)
N1 C13 H13B 110.1(10)
C14 C13 H13B 108.7(10)
H13A C13 H13B 106.5(13)
O5 C14 C13 109.97(9)
O5 C14 H14A 108.5(10)
C13 C14 H14A 107.6(10)
O5 C14 H14B 106.2(10)
C13 C14 H14B 113.2(10)
H14A C14 H14B 111.3(14)
O5 C15 C16 109.73(7)
O5 C15 H15A 110.9(8)
C16 C15 H15A 107.6(8)
O5 C15 H15B 110.0(8)
C16 C15 H15B 109.8(8)
H15A C15 H15B 108.8(11)
O6 C16 C15 109.87(8)
O6 C16 H16A 110.9(9)
C15 C16 H16A 109.3(8)
O6 C16 H16B 109.0(8)
C15 C16 H16B 110.2(8)
H16A C16 H16B 107.5(12)
O6 C17 C18 109.57(9)
O6 C17 H17A 108.1(8)
C18 C17 H17A 112.4(8)
O6 C17 H17B 107.7(9)
C18 C17 H17B 108.2(9)
H17A C17 H17B 110.8(12)
N2 C18 C17 113.72(9)
N2 C18 H18A 108.9(8)
C17 C18 H18A 108.5(8)
N2 C18 H18B 112.4(10)
C17 C18 H18B 105.9(10)
H18A C18 H18B 107.1(12)
O1A N1A O2A 121.64(8)
O1A N1A C1A 119.43(8)
O2A N1A C1A 118.94(8)
O3A N2A O4A 121.47(9)
O3A N2A C4A 118.98(8)
O4A N2A C4A 119.56(8)
N1A C1A C6A 119.61(8)
N1A C1A C2A 119.64(8)
C6A C1A C2A 120.74(9)
C3A C2A C1A 119.42(8)
C3A C2A H2 120.6(8)
C1A C2A H2 120.0(8)
C2A C3A C4A 120.00(8)
C2A C3A H3 120.4(8)
C4A C3A H3 119.6(8)
N2A C4A C5A 120.00(8)
N2A C4A C3A 119.63(8)
C5A C4A C3A 120.37(9)
C6A C5A C4A 119.78(8)
C6A C5A H5 121.0(8)
C4A C5A H5 119.2(8)
C5A C6A C1A 119.68(8)
C5A C6A H6 120.6(8)
C1A C6A H6 119.7(8)

loop_
_geom_bond_atom_site_label_1
_geom_bond_atom_site_label_2
_geom_bond_distance
K1 O2 2.7702(7)
K1 O4 2.8025(7)
K1 O3 2.8393(7)
K1 O1 2.8458(7)
K1 O5 2.8500(7)
K1 O6 2.8802(7)
K1 N1 2.9876(8)
K1 N2 3.0204(9)
O1 C3 1.4209(15)
O1 C2 1.4228(14)
O2 C4 1.4170(14)
O2 C5 1.4237(15)
O3 C9 1.4236(11)
O3 C8 1.4276(11)
O4 C10 1.4207(11)
O4 C11 1.4264(11)
O5 C14 1.4215(12)
O5 C15 1.4254(11)
O6 C17 1.4203(12)
O6 C16 1.4245(11)
N1 C13 1.4701(15)
N1 C1 1.4687(15)
N1 C12 1.4737(13)
N2 C18 1.4686(14)
N2 C7 1.4686(14)
N2 C6 1.4707(14)
C1 C2 1.500(2)
C1 H1A 0.94(2)
C1 H1B 0.98(2)
C2 H2A 0.97(2)
C2 H2B 0.96(2)
C3 C4 1.490(2)
C3 H3A 0.96(2)
C3 H3B 1.00(2)
C4 H4A 0.972(15)
C4 H4B 0.97(2)
C5 C6 1.506(2)
C5 H5A 0.99(2)
C5 H5B 0.97(2)
C6 H6A 0.99(2)
C6 H6B 0.96(2)
C7 C8 1.5096(15)
C7 H7A 0.96(2)
C7 H7B 0.98(2)
C8 H8A 0.976(15)
C8 H8B 0.941(15)
C9 C10 1.4975(14)
C9 H9A 0.984(14)
C9 H9B 0.974(13)
C10 H10A 0.967(14)
C10 H10B 0.990(14)
C11 C12 1.5110(14)
C11 H11A 0.986(14)
C11 H11B 0.975(14)
C12 H12A 0.992(13)
C12 H12B 0.984(14)
C13 C14 1.513(2)
C13 H13A 0.98(2)
C13 H13B 1.00(2)
C14 H14A 0.98(2)
C14 H14B 0.99(2)
C15 C16 1.4997(14)
C15 H15A 0.985(14)
C15 H15B 0.993(13)
C16 H16A 0.960(14)
C16 H16B 0.991(13)
C17 C18 1.514(2)
C17 H17A 0.979(14)
C17 H17B 1.00(2)
C18 H18A 0.995(14)
C18 H18B 1.01(2)
O1A N1A 1.2590(11)
O2A N1A 1.2589(11)
O3A N2A 1.2586(11)
O4A N2A 1.2608(11)
N1A C1A 1.4082(12)
N2A C4A 1.4031(13)
C1A C6A 1.4095(13)
C1A C2A 1.4085(12)
C2A C3A 1.3723(14)
C2A H2 0.943(13)
C3A C4A 1.4114(13)
C3A H3 0.959(14)
C4A C5A 1.4077(12)
C5A C6A 1.3730(13)
C5A H5 0.977(13)
C6A H6 0.954(13)
